data_2225038
loop_
_publ_author_name
'Fang, Hua'
'Fang, Mei-Juan'
'Zhang, Yi-Ping'

_publ_section_title
;
 Benzyl <i>N</i>-(4-pyridyl)carbamate
;
_journal_coeditor_code JH2125
_journal_issue 2
_journal_name_full 'Acta Crystallographica Section E'
_journal_page_first o401
_journal_paper_doi 10.1107/S160053681000098X
_journal_volume 66
_journal_year 2010
_chemical_formula_iupac 'C13 H12 N2 O2'
_chemical_formula_moiety 'C13 H12 N2 O2'
_chemical_formula_sum 'C13 H12 N2 O2'
_chemical_formula_weight 228.25
_chemical_name_systematic
;
Benzyl <i>N</i>-(4-pyridyl)carbamate
;
_space_group_IT_number 14
_symmetry_cell_setting monoclinic
_symmetry_space_group_name_Hall '-P 2ybc'
_symmetry_space_group_name_H-M 'P 1 21/c 1'
_atom_sites_solution_hydrogens geom
_atom_sites_solution_primary direct
_atom_sites_solution_secondary difmap
_audit_creation_method SHELXL-97
_cell_angle_alpha 90.00
_cell_angle_beta 98.418(4)
_cell_angle_gamma 90.00
_cell_formula_units_Z 8
_cell_length_a 11.9439(5)
_cell_length_b 13.2120(6)
_cell_length_c 14.6574(7)
_cell_measurement_reflns_used 2895
_cell_measurement_temperature 293(2)
_cell_measurement_theta_max 26.35
_cell_measurement_theta_min 2.12
_cell_volume 2288.06(18)
_computing_cell_refinement 'SMART (Bruker, 2001)'
_computing_data_collection 'SMART (Bruker, 2001)'
_computing_data_reduction 'SAINT (Bruker, 2001)'
_computing_molecular_graphics 'ORTEP-3 (Farrugia, 1997) and PLATON (Spek, 2009)'
_computing_publication_material 'SHELXL97 (Sheldrick, 2008)'
_computing_structure_refinement 'SHELXL97 (Sheldrick, 2008)'
_computing_structure_solution 'SHELXS97 (Sheldrick, 2008)'
_diffrn_ambient_temperature 293(2)
_diffrn_measured_fraction_theta_full 1.000
_diffrn_measured_fraction_theta_max 1.000
_diffrn_measurement_device_type 'Bruker APEX area-detector diffractometer'
_diffrn_measurement_method '\f and \w scan'
_diffrn_radiation_monochromator graphite
_diffrn_radiation_source 'fine-focus sealed tube'
_diffrn_radiation_type MoK\a
_diffrn_radiation_wavelength 0.71073
_diffrn_reflns_av_R_equivalents 0.0386
_diffrn_reflns_av_sigmaI/netI 0.0489
_diffrn_reflns_limit_h_max 12
_diffrn_reflns_limit_h_min -14
_diffrn_reflns_limit_k_max 15
_diffrn_reflns_limit_k_min -15
_diffrn_reflns_limit_l_max 17
_diffrn_reflns_limit_l_min -17
_diffrn_reflns_number 11332
_diffrn_reflns_theta_full 25.00
_diffrn_reflns_theta_max 25.00
_diffrn_reflns_theta_min 2.31
_diffrn_standards_number 0
_exptl_absorpt_coefficient_mu 0.091
_exptl_absorpt_correction_T_max 0.9837
_exptl_absorpt_correction_T_min 0.9731
_exptl_absorpt_correction_type multi-scan
_exptl_absorpt_process_details '(SADABS; Bruker, 2001)'
_exptl_crystal_colour colorless
_exptl_crystal_density_diffrn 1.325
_exptl_crystal_density_method 'not measured'
_exptl_crystal_description chunk
_exptl_crystal_F_000 960
_exptl_crystal_size_max 0.30
_exptl_crystal_size_mid 0.22
_exptl_crystal_size_min 0.18
_refine_diff_density_max 0.169
_refine_diff_density_min -0.168
_refine_ls_extinction_method none
_refine_ls_goodness_of_fit_ref 1.049
_refine_ls_hydrogen_treatment constr
_refine_ls_matrix_type full
_refine_ls_number_parameters 307
_refine_ls_number_reflns 4028
_refine_ls_number_restraints 0
_refine_ls_restrained_S_all 1.049
_refine_ls_R_factor_all 0.0614
_refine_ls_R_factor_gt 0.0358
_refine_ls_shift/su_max 0.000
_refine_ls_shift/su_mean 0.000
_refine_ls_structure_factor_coef Fsqd
_refine_ls_weighting_details 'calc w=1/[\s^2^(Fo^2^)+(0.0229P)^2^+0.1100P] where P=(Fo^2^+2Fc^2^)/3'
_refine_ls_weighting_scheme calc
_refine_ls_wR_factor_gt 0.0664
_refine_ls_wR_factor_ref 0.0695
_reflns_number_gt 2831
_reflns_number_total 4028
_reflns_threshold_expression I>2\s(I)
_cod_data_source_file jh2125.cif
_cod_data_source_block I
_cod_original_sg_symbol_H-M 'P 21/c'
_cod_database_code 2225038
_cod_database_fobs_code 2225038

loop_
_symmetry_equiv_pos_as_xyz
'x, y, z'
'-x, y+1/2, -z+1/2'
'-x, -y, -z'
'x, -y-1/2, z-1/2'

loop_
_atom_site_type_symbol
_atom_site_label
_atom_site_fract_x
_atom_site_fract_y
_atom_site_fract_z
_atom_site_U_iso_or_equiv
_atom_site_adp_type
_atom_site_calc_flag
_atom_site_refinement_flags
_atom_site_occupancy
_atom_site_disorder_assembly
_atom_site_disorder_group
N N2' 0.16150(9) 0.18181(9) -0.00328(9) 0.0227(3) Uani d . 1 . .
H H2'C 0.2140 0.1458 -0.0216 0.027 Uiso calc R 1 . .
O O1 0.42587(8) 0.17805(9) 0.26686(8) 0.0335(3) Uani d . 1 . .
O O2 0.24197(8) 0.13329(8) 0.22775(8) 0.0330(3) Uani d . 1 . .
O O1' 0.13791(8) 0.32072(8) 0.08678(8) 0.0301(3) Uani d . 1 . .
O O2' 0.30953(8) 0.27290(8) 0.05366(8) 0.0288(3) Uani d . 1 . .
N N2 0.36888(9) 0.04846(9) 0.16579(9) 0.0240(3) Uani d . 1 . .
H H2C 0.3088 0.0179 0.1403 0.029 Uiso calc R 1 . .
C C1 0.35408(12) 0.12531(12) 0.22453(11) 0.0241(4) Uani d . 1 . .
N N1' -0.16725(10) 0.07480(10) -0.09588(10) 0.0297(3) Uani d . 1 . .
C C9 0.47128(11) 0.01402(12) 0.14254(10) 0.0217(4) Uani d . 1 . .
C C3' 0.48132(13) 0.36576(11) 0.08454(12) 0.0269(4) Uani d . 1 . .
C C13 0.57368(12) 0.06602(13) 0.16021(12) 0.0292(4) Uani d . 1 . .
H H13A 0.5789 0.1278 0.1909 0.035 Uiso calc R 1 . .
C C10 0.47072(12) -0.07770(12) 0.09719(11) 0.0254(4) Uani d . 1 . .
H H10A 0.4040 -0.1147 0.0844 0.031 Uiso calc R 1 . .
C C1' 0.19585(12) 0.26347(12) 0.04966(11) 0.0229(4) Uani d . 1 . .
C C9' 0.05051(12) 0.14969(11) -0.03138(11) 0.0200(4) Uani d . 1 . .
C C10' 0.03345(12) 0.07278(12) -0.09590(11) 0.0244(4) Uani d . 1 . .
H H10B 0.0948 0.0447 -0.1193 0.029 Uiso calc R 1 . .
C C13' -0.04470(12) 0.18983(12) 0.00023(11) 0.0257(4) Uani d . 1 . .
H H13B -0.0382 0.2421 0.0432 0.031 Uiso calc R 1 . .
N N1 0.66870(10) -0.06576(10) 0.08657(9) 0.0290(3) Uani d . 1 . .
C C11' -0.07391(12) 0.03782(12) -0.12545(12) 0.0281(4) Uani d . 1 . .
H H11A -0.0827 -0.0144 -0.1684 0.034 Uiso calc R 1 . .
C C3 0.09174(12) 0.16792(12) 0.31022(11) 0.0243(4) Uani d . 1 . .
C C11 0.56904(12) -0.11411(12) 0.07098(12) 0.0283(4) Uani d . 1 . .
H H11B 0.5662 -0.1760 0.0406 0.034 Uiso calc R 1 . .
C C2' 0.36095(12) 0.36077(12) 0.10249(12) 0.0333(4) Uani d . 1 . .
H H2'A 0.3585 0.3543 0.1681 0.040 Uiso calc R 1 . .
H H2'B 0.3206 0.4218 0.0804 0.040 Uiso calc R 1 . .
C C12 0.66733(12) 0.02252(13) 0.13053(12) 0.0328(4) Uani d . 1 . .
H H12A 0.7352 0.0579 0.1422 0.039 Uiso calc R 1 . .
C C8 -0.00463(13) 0.21433(13) 0.26577(12) 0.0320(4) Uani d . 1 . .
H H8A 0.0015 0.2712 0.2294 0.038 Uiso calc R 1 . .
C C4 0.08082(15) 0.08481(13) 0.36471(12) 0.0367(4) Uani d . 1 . .
H H4A 0.1454 0.0542 0.3961 0.044 Uiso calc R 1 . .
C C2 0.20694(13) 0.20348(13) 0.29487(12) 0.0348(5) Uani d . 1 . .
H H2A 0.2034 0.2721 0.2711 0.042 Uiso calc R 1 . .
H H2B 0.2594 0.2017 0.3520 0.042 Uiso calc R 1 . .
C C4' 0.50592(14) 0.36917(12) -0.00500(13) 0.0351(4) Uani d . 1 . .
H H4'A 0.4472 0.3691 -0.0543 0.042 Uiso calc R 1 . .
C C8' 0.56941(14) 0.36833(13) 0.15684(13) 0.0388(5) Uani d . 1 . .
H H8'A 0.5545 0.3653 0.2173 0.047 Uiso calc R 1 . .
C C12' -0.14897(12) 0.14942(12) -0.03432(12) 0.0309(4) Uani d . 1 . .
H H12B -0.2119 0.1767 -0.0127 0.037 Uiso calc R 1 . .
C C5' 0.61669(16) 0.37268(13) -0.02173(15) 0.0465(5) Uani d . 1 . .
H H5'A 0.6322 0.3726 -0.0821 0.056 Uiso calc R 1 . .
C C6 -0.12000(16) 0.09262(18) 0.32858(15) 0.0521(6) Uani d . 1 . .
H H6A -0.1911 0.0671 0.3345 0.063 Uiso calc R 1 . .
C C7 -0.11059(14) 0.17636(16) 0.27524(14) 0.0453(5) Uani d . 1 . .
H H7A -0.1754 0.2079 0.2453 0.054 Uiso calc R 1 . .
C C7' 0.68094(15) 0.37554(14) 0.13934(17) 0.0522(6) Uani d . 1 . .
H H7'A 0.7400 0.3799 0.1882 0.063 Uiso calc R 1 . .
C C6' 0.70368(16) 0.37628(14) 0.05031(18) 0.0524(6) Uani d . 1 . .
H H6'A 0.7782 0.3792 0.0388 0.063 Uiso calc R 1 . .
C C5 -0.02418(18) 0.04609(15) 0.37357(14) 0.0495(6) Uani d . 1 . .
H H5A -0.0304 -0.0110 0.4096 0.059 Uiso calc R 1 . .

loop_
_atom_site_aniso_label
_atom_site_aniso_U_11
_atom_site_aniso_U_22
_atom_site_aniso_U_33
_atom_site_aniso_U_12
_atom_site_aniso_U_13
_atom_site_aniso_U_23
N2' 0.0176(7) 0.0229(7) 0.0278(8) 0.0018(5) 0.0046(6) -0.0046(7)
O1 0.0266(6) 0.0403(7) 0.0339(7) -0.0061(5) 0.0051(6) -0.0154(6)
O2 0.0215(6) 0.0421(7) 0.0365(7) 0.0007(5) 0.0081(5) -0.0205(6)
O1' 0.0277(6) 0.0280(7) 0.0356(7) 0.0020(5) 0.0078(5) -0.0092(6)
O2' 0.0214(6) 0.0273(7) 0.0383(7) -0.0062(4) 0.0065(5) -0.0115(6)
N2 0.0162(7) 0.0282(8) 0.0276(8) -0.0019(5) 0.0028(6) -0.0090(7)
C1 0.0233(9) 0.0283(10) 0.0212(9) 0.0012(7) 0.0051(7) -0.0013(8)
N1' 0.0224(7) 0.0310(9) 0.0357(9) -0.0012(6) 0.0043(6) -0.0044(7)
C9 0.0185(8) 0.0276(10) 0.0191(9) 0.0019(6) 0.0030(7) 0.0019(8)
C3' 0.0293(9) 0.0198(9) 0.0318(11) -0.0058(7) 0.0054(8) -0.0060(8)
C13 0.0241(9) 0.0307(10) 0.0330(11) -0.0027(7) 0.0048(8) -0.0103(9)
C10 0.0205(8) 0.0269(10) 0.0295(10) -0.0034(7) 0.0055(7) -0.0029(8)
C1' 0.0242(9) 0.0223(9) 0.0221(9) -0.0004(7) 0.0033(7) 0.0016(8)
C9' 0.0192(8) 0.0202(9) 0.0206(9) -0.0012(6) 0.0028(7) 0.0039(7)
C10' 0.0203(8) 0.0265(9) 0.0271(10) 0.0009(7) 0.0061(7) -0.0019(8)
C13' 0.0239(9) 0.0262(10) 0.0271(10) 0.0012(7) 0.0044(7) -0.0036(8)
N1 0.0222(7) 0.0331(9) 0.0317(9) 0.0007(6) 0.0047(6) -0.0040(7)
C11' 0.0271(9) 0.0271(10) 0.0305(10) -0.0019(7) 0.0055(8) -0.0047(8)
C3 0.0266(9) 0.0256(9) 0.0213(10) 0.0015(7) 0.0056(7) -0.0087(8)
C11 0.0258(9) 0.0263(10) 0.0331(11) 0.0001(7) 0.0055(8) -0.0047(8)
C2' 0.0333(10) 0.0257(10) 0.0416(12) -0.0096(7) 0.0083(9) -0.0127(9)
C12 0.0205(9) 0.0409(12) 0.0370(11) -0.0067(7) 0.0044(8) -0.0096(9)
C8 0.0373(10) 0.0330(11) 0.0258(10) 0.0034(8) 0.0051(8) -0.0031(8)
C4 0.0448(11) 0.0343(11) 0.0298(11) 0.0040(8) 0.0019(9) -0.0028(9)
C2 0.0327(10) 0.0393(11) 0.0347(11) -0.0014(8) 0.0120(8) -0.0194(9)
C4' 0.0386(10) 0.0310(10) 0.0357(11) -0.0110(8) 0.0058(9) -0.0024(9)
C8' 0.0431(11) 0.0353(11) 0.0357(12) -0.0068(8) -0.0021(9) -0.0078(9)
C12' 0.0213(9) 0.0340(11) 0.0387(11) 0.0033(7) 0.0088(8) -0.0030(9)
C5' 0.0514(13) 0.0368(12) 0.0574(14) -0.0174(9) 0.0287(11) -0.0123(10)
C6 0.0404(12) 0.0747(16) 0.0449(14) -0.0236(11) 0.0189(11) -0.0234(12)
C7 0.0291(10) 0.0607(14) 0.0442(13) 0.0035(9) -0.0009(9) -0.0149(12)
C7' 0.0303(11) 0.0444(13) 0.0755(17) -0.0052(8) -0.0141(11) -0.0119(12)
C6' 0.0327(11) 0.0376(12) 0.090(2) -0.0091(9) 0.0212(13) -0.0203(12)
C5 0.0732(15) 0.0442(13) 0.0340(12) -0.0213(11) 0.0174(11) -0.0027(10)

loop_
_atom_type_symbol
_atom_type_description
_atom_type_scat_dispersion_real
_atom_type_scat_dispersion_imag
_atom_type_scat_source
C C 0.0033 0.0016 'International Tables Vol C Tables 4.2.6.8 and 6.1.1.4'
H H 0.0000 0.0000 'International Tables Vol C Tables 4.2.6.8 and 6.1.1.4'
O O 0.0106 0.0060 'International Tables Vol C Tables 4.2.6.8 and 6.1.1.4'
N N 0.0061 0.0033 'International Tables Vol C Tables 4.2.6.8 and 6.1.1.4'

loop_
_geom_angle_atom_site_label_1
_geom_angle_atom_site_label_2
_geom_angle_atom_site_label_3
_geom_angle_site_symmetry_1
_geom_angle_site_symmetry_3
_geom_angle
_geom_angle_publ_flag
C1' N2' C9' . . 127.25(12) ?
C1' N2' H2'C . . 116.4 ?
C9' N2' H2'C . . 116.4 ?
C1 O2 C2 . . 117.22(12) ?
C1' O2' C2' . . 116.32(11) ?
C1 N2 C9 . . 126.80(13) ?
C1 N2 H2C . . 116.6 ?
C9 N2 H2C . . 116.6 ?
O1 C1 O2 . . 124.86(14) ?
O1 C1 N2 . . 127.57(13) ?
O2 C1 N2 . . 107.58(13) ?
C12' N1' C11' . . 115.17(13) ?
C10 C9 N2 . . 117.48(13) ?
C10 C9 C13 . . 117.66(13) ?
N2 C9 C13 . . 124.85(14) ?
C4' C3' C8' . . 118.84(15) ?
C4' C3' C2' . . 120.56(16) ?
C8' C3' C2' . . 120.59(15) ?
C12 C13 C9 . . 117.70(15) ?
C12 C13 H13A . . 121.2 ?
C9 C13 H13A . . 121.2 ?
C9 C10 C11 . . 119.81(14) ?
C9 C10 H10A . . 120.1 ?
C11 C10 H10A . . 120.1 ?
O1' C1' O2' . . 124.01(14) ?
O1' C1' N2' . . 127.63(14) ?
O2' C1' N2' . . 108.35(12) ?
C10' C9' N2' . . 117.64(12) ?
C10' C9' C13' . . 117.46(14) ?
N2' C9' C13' . . 124.90(14) ?
C9' C10' C11' . . 120.04(13) ?
C9' C10' H10B . . 120.0 ?
C11' C10' H10B . . 120.0 ?
C12' C13' C9' . . 117.82(15) ?
C12' C13' H13B . . 121.1 ?
C9' C13' H13B . . 121.1 ?
C12 N1 C11 . . 115.19(12) ?
N1' C11' C10' . . 123.78(16) ?
N1' C11' H11A . . 118.1 ?
C10' C11' H11A . . 118.1 ?
C4 C3 C8 . . 119.03(15) ?
C4 C3 C2 . . 120.24(15) ?
C8 C3 C2 . . 120.62(16) ?
N1 C11 C10 . . 123.99(15) ?
N1 C11 H11B . . 118.0 ?
C10 C11 H11B . . 118.0 ?
O2' C2' C3' . . 107.20(12) ?
O2' C2' H2'A . . 110.3 ?
C3' C2' H2'A . . 110.3 ?
O2' C2' H2'B . . 110.3 ?
C3' C2' H2'B . . 110.3 ?
H2'A C2' H2'B . . 108.5 ?
N1 C12 C13 . . 125.66(14) ?
N1 C12 H12A . . 117.2 ?
C13 C12 H12A . . 117.2 ?
C7 C8 C3 . . 120.14(17) ?
C7 C8 H8A . . 119.9 ?
C3 C8 H8A . . 119.9 ?
C3 C4 C5 . . 121.07(18) ?
C3 C4 H4A . . 119.5 ?
C5 C4 H4A . . 119.5 ?
O2 C2 C3 . . 105.19(12) ?
O2 C2 H2A . . 110.7 ?
C3 C2 H2A . . 110.7 ?
O2 C2 H2B . . 110.7 ?
C3 C2 H2B . . 110.7 ?
H2A C2 H2B . . 108.8 ?
C3' C4' C5' . . 120.68(18) ?
C3' C4' H4'A . . 119.7 ?
C5' C4' H4'A . . 119.7 ?
C3' C8' C7' . . 120.08(18) ?
C3' C8' H8'A . . 120.0 ?
C7' C8' H8'A . . 120.0 ?
N1' C12' C13' . . 125.71(14) ?
N1' C12' H12B . . 117.1 ?
C13' C12' H12B . . 117.1 ?
C6' C5' C4' . . 120.17(19) ?
C6' C5' H5'A . . 119.9 ?
C4' C5' H5'A . . 119.9 ?
C7 C6 C5 . . 120.11(17) ?
C7 C6 H6A . . 119.9 ?
C5 C6 H6A . . 119.9 ?
C6 C7 C8 . . 120.13(18) ?
C6 C7 H7A . . 119.9 ?
C8 C7 H7A . . 119.9 ?
C6' C7' C8' . . 120.2(2) ?
C6' C7' H7'A . . 119.9 ?
C8' C7' H7'A . . 119.9 ?
C5' C6' C7' . . 119.99(17) ?
C5' C6' H6'A . . 120.0 ?
C7' C6' H6'A . . 120.0 ?
C6 C5 C4 . . 119.50(19) ?
C6 C5 H5A . . 120.2 ?
C4 C5 H5A . . 120.2 ?

loop_
_geom_bond_atom_site_label_1
_geom_bond_atom_site_label_2
_geom_bond_site_symmetry_2
_geom_bond_distance
_geom_bond_publ_flag
N2' C1' . 1.3569(19) ?
N2' C9' . 1.3954(17) ?
N2' H2'C . 0.8600 ?
O1 C1 . 1.2042(18) ?
O2 C1 . 1.3509(16) ?
O2 C2 . 1.4572(17) ?
O1' C1' . 1.2072(17) ?
O2' C1' . 1.3561(16) ?
O2' C2' . 1.4520(17) ?
N2 C1 . 1.3595(19) ?
N2 C9 . 1.3932(17) ?
N2 H2C . 0.8600 ?
N1' C12' . 1.333(2) ?
N1' C11' . 1.3457(18) ?
C9 C10 . 1.382(2) ?
C9 C13 . 1.394(2) ?
C3' C4' . 1.387(2) ?
C3' C8' . 1.380(2) ?
C3' C2' . 1.500(2) ?
C13 C12 . 1.383(2) ?
C13 H13A . 0.9300 ?
C10 C11 . 1.3749(19) ?
C10 H10A . 0.9300 ?
C9' C10' . 1.383(2) ?
C9' C13' . 1.3940(19) ?
C10' C11' . 1.372(2) ?
C10' H10B . 0.9300 ?
C13' C12' . 1.381(2) ?
C13' H13B . 0.9300 ?
N1 C12 . 1.334(2) ?
N1 C11 . 1.3407(19) ?
C11' H11A . 0.9300 ?
C3 C4 . 1.375(2) ?
C3 C8 . 1.380(2) ?
C3 C2 . 1.502(2) ?
C11 H11B . 0.9300 ?
C2' H2'A . 0.9700 ?
C2' H2'B . 0.9700 ?
C12 H12A . 0.9300 ?
C8 C7 . 1.387(2) ?
C8 H8A . 0.9300 ?
C4 C5 . 1.378(2) ?
C4 H4A . 0.9300 ?
C2 H2A . 0.9700 ?
C2 H2B . 0.9700 ?
C4' C5' . 1.381(2) ?
C4' H4'A . 0.9300 ?
C8' C7' . 1.396(2) ?
C8' H8'A . 0.9300 ?
C12' H12B . 0.9300 ?
C5' C6' . 1.369(3) ?
C5' H5'A . 0.9300 ?
C6 C7 . 1.369(3) ?
C6 C5 . 1.379(3) ?
C6 H6A . 0.9300 ?
C7 H7A . 0.9300 ?
C7' C6' . 1.371(3) ?
C7' H7'A . 0.9300 ?
C6' H6'A . 0.9300 ?
C5 H5A . 0.9300 ?

loop_
_geom_hbond_atom_site_label_D
_geom_hbond_atom_site_label_H
_geom_hbond_atom_site_label_A
_geom_hbond_site_symmetry_A
_geom_hbond_distance_DH
_geom_hbond_distance_HA
_geom_hbond_distance_DA
_geom_hbond_angle_DHA
N2' H2'C N1 3_655 0.86 2.09 2.9460(16) 171.1
N2 H2C N1' 3 0.86 2.11 2.9630(18) 170.4

loop_
_geom_torsion_atom_site_label_1
_geom_torsion_atom_site_label_2
_geom_torsion_atom_site_label_3
_geom_torsion_atom_site_label_4
_geom_torsion_site_symmetry_1
_geom_torsion_site_symmetry_2
_geom_torsion_site_symmetry_3
_geom_torsion_site_symmetry_4
_geom_torsion
_geom_torsion_publ_flag
C2 O2 C1 O1 . . . . -7.0(2) ?
C2 O2 C1 N2 . . . . 173.09(13) ?
C9 N2 C1 O1 . . . . 0.4(3) ?
C9 N2 C1 O2 . . . . -179.66(14) ?
C1 N2 C9 C10 . . . . 166.73(15) ?
C1 N2 C9 C13 . . . . -14.4(2) ?
C10 C9 C13 C12 . . . . 0.5(2) ?
N2 C9 C13 C12 . . . . -178.37(15) ?
N2 C9 C10 C11 . . . . 178.65(15) ?
C13 C9 C10 C11 . . . . -0.3(2) ?
C2' O2' C1' O1' . . . . -3.0(2) ?
C2' O2' C1' N2' . . . . 175.94(13) ?
C9' N2' C1' O1' . . . . 4.4(3) ?
C9' N2' C1' O2' . . . . -174.45(13) ?
C1' N2' C9' C10' . . . . 171.04(15) ?
C1' N2' C9' C13' . . . . -8.5(2) ?
N2' C9' C10' C11' . . . . 179.55(14) ?
C13' C9' C10' C11' . . . . -0.9(2) ?
C10' C9' C13' C12' . . . . 0.6(2) ?
N2' C9' C13' C12' . . . . -179.87(14) ?
C12' N1' C11' C10' . . . . -0.1(2) ?
C9' C10' C11' N1' . . . . 0.7(2) ?
C12 N1 C11 C10 . . . . 0.1(2) ?
C9 C10 C11 N1 . . . . 0.0(3) ?
C1' O2' C2' C3' . . . . -170.42(13) ?
C4' C3' C2' O2' . . . . 56.18(19) ?
C8' C3' C2' O2' . . . . -124.65(17) ?
C11 N1 C12 C13 . . . . 0.1(3) ?
C9 C13 C12 N1 . . . . -0.4(3) ?
C4 C3 C8 C7 . . . . -0.9(2) ?
C2 C3 C8 C7 . . . . 175.37(15) ?
C8 C3 C4 C5 . . . . 1.6(2) ?
C2 C3 C4 C5 . . . . -174.66(15) ?
C1 O2 C2 C3 . . . . -157.99(14) ?
C4 C3 C2 O2 . . . . 77.04(18) ?
C8 C3 C2 O2 . . . . -99.19(16) ?
C8' C3' C4' C5' . . . . 1.5(2) ?
C2' C3' C4' C5' . . . . -179.31(14) ?
C4' C3' C8' C7' . . . . 0.8(3) ?
C2' C3' C8' C7' . . . . -178.39(15) ?
C11' N1' C12' C13' . . . . -0.2(2) ?
C9' C13' C12' N1' . . . . -0.1(2) ?
C3' C4' C5' C6' . . . . -2.2(3) ?
C5 C6 C7 C8 . . . . 0.4(3) ?
C3 C8 C7 C6 . . . . -0.1(3) ?
C3' C8' C7' C6' . . . . -2.4(3) ?
C4' C5' C6' C7' . . . . 0.5(3) ?
C8' C7' C6' C5' . . . . 1.8(3) ?
C7 C6 C5 C4 . . . . 0.3(3) ?
C3 C4 C5 C6 . . . . -1.3(3) ?
